data_7711676
loop_
_publ_author_name
'Li, Hai-Jun'
'Feng, Rui'
'Wang, Gao-Xiang'
'Wei, Junnian'
'Xi, Zhenfeng'

_publ_section_title
;
 Dinitrogen activation by a phosphido-bridged binuclear cobalt complex
;
_journal_name_full 'Dalton Transactions'
_journal_paper_doi 10.1039/D2DT03320H
_journal_year 2022
_chemical_formula_moiety 'C48 H90 Co2 N4 P4, C18 H36 K N2 O6, 3(C4 H10 O)'
_chemical_formula_sum 'C78 H156 Co2 K N6 O9 P4'
_chemical_formula_weight 1602.92
_space_group_crystal_system monoclinic
_space_group_IT_number 15
_space_group_name_Hall '-C 2yc'
_space_group_name_H-M_alt 'C 1 2/c 1'
_atom_sites_solution_hydrogens mixed
_atom_sites_solution_primary dual
_audit_creation_date 2022-07-13
_audit_creation_method
;
Olex2 1.3
(compiled 2020.11.12 svn.r5f609507 for OlexSys, GUI svn.r6408)
;
_audit_update_record
;
2022-07-31 deposited with the CCDC.	2022-10-24 downloaded from the CCDC.
;
_cell_angle_alpha 90
_cell_angle_beta 103.471(2)
_cell_angle_gamma 90
_cell_formula_units_Z 4
_cell_length_a 28.9250(7)
_cell_length_b 18.5369(4)
_cell_length_c 17.6376(4)
_cell_measurement_reflns_used 20563
_cell_measurement_temperature 120.00(10)
_cell_measurement_theta_max 29.7600
_cell_measurement_theta_min 2.5370
_cell_volume 9196.7(4)
_computing_cell_refinement 'CrysAlisPro 1.171.39.33c (Rigaku OD, 2017)'
_computing_data_collection 'CrysAlisPro 1.171.39.33c (Rigaku OD, 2017)'
_computing_data_reduction 'CrysAlisPro 1.171.39.33c (Rigaku OD, 2017)'
_computing_molecular_graphics 'Olex2 1.3 (Dolomanov et al., 2009)'
_computing_publication_material 'Olex2 1.3 (Dolomanov et al., 2009)'
_computing_structure_refinement 'SHELXL 2018/3 (Sheldrick, 2015)'
_computing_structure_solution 'SHELXT 2014/5 (Sheldrick, 2014)'
_diffrn_ambient_environment N~2~
_diffrn_ambient_temperature 120.00(10)
_diffrn_detector 'CCD plate'
_diffrn_measured_fraction_theta_full 0.997
_diffrn_measured_fraction_theta_max 0.995
_diffrn_measurement_details
;
List of Runs (angles in degrees, time in seconds):

  # Type    Start    End  Width  t~exp~   \w     \q     \k     \f   Frames
#--------------------------------------------------------------------------
  1  \w    -86.00  36.00   0.50    6.69    --  -13.00 -38.00  90.00  244
  2  \w    -76.00 -20.00   0.50    6.69    --   13.00 -82.00  90.00  112
  3  \w     -4.00  22.00   0.50    6.69    --   13.00 -82.00  90.00   52
  4  \w    -15.00  91.00   0.50    6.69    --   13.00  57.00 -90.00  212
;
_diffrn_measurement_device 'four-circle diffractometer'
_diffrn_measurement_device_type 'XtaLAB AFC12 (RINC): Kappa single'
_diffrn_measurement_method '\w scans'
_diffrn_orient_matrix_type 'CrysAlisPro convention (1999,Acta A55,543-557)'
_diffrn_orient_matrix_UB_11 -0.0006412000
_diffrn_orient_matrix_UB_12 0.0359949000
_diffrn_orient_matrix_UB_13 0.0133305000
_diffrn_orient_matrix_UB_21 0.0155690000
_diffrn_orient_matrix_UB_22 0.0107186000
_diffrn_orient_matrix_UB_23 -0.0236260000
_diffrn_orient_matrix_UB_31 -0.0198497000
_diffrn_orient_matrix_UB_32 0.0073147000
_diffrn_orient_matrix_UB_33 -0.0311710000
_diffrn_radiation_monochromator mirror
_diffrn_radiation_probe x-ray
_diffrn_radiation_type 'Mo K\a'
_diffrn_radiation_wavelength 0.71073
_diffrn_reflns_av_R_equivalents 0.0217
_diffrn_reflns_av_unetI/netI 0.0239
_diffrn_reflns_Laue_measured_fraction_full 0.997
_diffrn_reflns_Laue_measured_fraction_max 0.995
_diffrn_reflns_limit_h_max 37
_diffrn_reflns_limit_h_min -33
_diffrn_reflns_limit_k_max 24
_diffrn_reflns_limit_k_min -16
_diffrn_reflns_limit_l_max 22
_diffrn_reflns_limit_l_min -22
_diffrn_reflns_number 33343
_diffrn_reflns_point_group_measured_fraction_full 0.997
_diffrn_reflns_point_group_measured_fraction_max 0.995
_diffrn_reflns_theta_full 25.242
_diffrn_reflns_theta_max 27.482
_diffrn_reflns_theta_min 2.375
_diffrn_source 'Rotating-anode X-ray tube'
_diffrn_source_type 'Rigaku (Mo) X-ray Source'
_exptl_absorpt_coefficient_mu 0.527
_exptl_absorpt_correction_T_max 1.00000
_exptl_absorpt_correction_T_min 0.70538
_exptl_absorpt_correction_type multi-scan
_exptl_absorpt_process_details
;
CrysAlisPro 1.171.39.33c (Rigaku Oxford Diffraction, 2017)
Empirical absorption correction using spherical harmonics,
 implemented in SCALE3 ABSPACK scaling algorithm.
;
_exptl_crystal_colour 'dull dark red'
_exptl_crystal_colour_lustre dull
_exptl_crystal_colour_modifier dark
_exptl_crystal_colour_primary red
_exptl_crystal_density_diffrn 1.158
_exptl_crystal_description block
_exptl_crystal_F_000 3484
_exptl_crystal_size_max 0.05
_exptl_crystal_size_mid 0.05
_exptl_crystal_size_min 0.05
_refine_diff_density_max 0.535
_refine_diff_density_min -0.339
_refine_diff_density_rms 0.053
_refine_ls_extinction_method none
_refine_ls_goodness_of_fit_ref 1.067
_refine_ls_hydrogen_treatment mixed
_refine_ls_matrix_type full
_refine_ls_number_parameters 600
_refine_ls_number_reflns 10505
_refine_ls_number_restraints 696
_refine_ls_restrained_S_all 1.122
_refine_ls_R_factor_all 0.0506
_refine_ls_R_factor_gt 0.0419
_refine_ls_shift/su_max 0.003
_refine_ls_shift/su_mean 0.000
_refine_ls_structure_factor_coef Fsqd
_refine_ls_weighting_details 'w=1/[\s^2^(Fo^2^)+(0.0461P)^2^+14.0122P] where P=(Fo^2^+2Fc^2^)/3'
_refine_ls_weighting_scheme calc
_refine_ls_wR_factor_gt 0.1071
_refine_ls_wR_factor_ref 0.1121
_reflns_Friedel_coverage 0.000
_reflns_number_gt 9007
_reflns_number_total 10505
_reflns_threshold_expression 'I > 2\s(I)'
_cod_data_source_file d2dt03320h2.cif
_cod_data_source_block exp_9082
_cod_database_code 7711676
_shelx_shelxl_version_number 2018/3
_chemical_oxdiff_formula 'C H N P O Co K'
_shelx_space_group_comment
;
The symmetry employed for this shelxl refinement is uniquely defined
by the following loop, which should always be used as a source of
symmetry information in preference to the above space-group names.
They are only intended as comments.
;
_shelx_estimated_absorpt_t_max 0.974
_shelx_estimated_absorpt_t_min 0.974
_reflns_odcompleteness_completeness 99.64
_reflns_odcompleteness_iscentric 1
_reflns_odcompleteness_theta 27.42
_olex2_refinement_description
;
1. Fixed Uiso
 At 1.2 times of:
  All C(H) groups, All C(H,H) groups
 At 1.5 times of:
  All C(H,H,H) groups
2. Restrained distances
 C40-C41 = O5-C40 = O5-C39 = C38-C39
 1.54 with sigma of 0.01
 C41-O5
 2.5 with sigma of 0.04
 C40-C39
 2.5 with sigma of 0.04
 O5-C38
 2.5 with sigma of 0.04
3. Uiso/Uaniso restraints and constraints
C39 \\sim C41 \\sim C40 \\sim C38 \\sim O5 \\sim H41A \\sim H41B \\sim H41C
\\sim H38C \\sim H40A \\sim H40B \\sim H39A \\sim H39B: within 1.7A with sigma
of 0.02 and sigma for terminal atoms of 0.04 within 1.7A
C41 \\sim C40 \\sim C39 \\sim O5 \\sim C38: within 1.7A with sigma of 0.01 and
sigma for terminal atoms of 0.02 within 1.7A
All non-hydrogen atoms have similar U: within 2A with sigma of 0.005 and sigma
for terminal atoms of 0.01 within 2A
Uanis(C41) \\sim Ueq, Uanis(C40) \\sim Ueq, Uanis(O5) \\sim Ueq, Uanis(C39)
\\sim Ueq, Uanis(C38) \\sim Ueq: with sigma of 0.05 and sigma for terminal
atoms of 0.1
4. Others
 Sof(C9A)=Sof(H9AA)=Sof(H9AB)=Sof(C1A)=Sof(H1A)=Sof(C7A)=Sof(H7A)=Sof(C12A)=
 Sof(H12C)=Sof(H12D)=Sof(P1A)=Sof(C6A)=Sof(H6AA)=Sof(H6AB)=Sof(C5A)=Sof(H5AA)=
 Sof(H5AB)=Sof(C2A)=Sof(H2AA)=Sof(H2AB)=Sof(C3A)=Sof(H3AA)=Sof(H3AB)=Sof(C4A)=
 Sof(H4AA)=Sof(H4AB)=Sof(C11A)=Sof(H11A)=Sof(H11B)=Sof(C10A)=Sof(H10C)=
 Sof(H10D)=Sof(C8A)=Sof(H8AA)=Sof(H8AB)=1-FVAR(1)
 Sof(C2)=Sof(H2A)=Sof(H2B)=Sof(C1)=Sof(H1)=Sof(C8)=Sof(H8A)=Sof(H8B)=Sof(C3)=
 Sof(H3A)=Sof(H3B)=Sof(C7)=Sof(H7)=Sof(C6)=Sof(H6A)=Sof(H6B)=Sof(C12)=Sof(H12A)=
 Sof(H12B)=Sof(C4)=Sof(H4A)=Sof(H4B)=Sof(C5)=Sof(H5A)=Sof(H5B)=Sof(P1)=Sof(C10)=
 Sof(H10A)=Sof(H10B)=Sof(C11)=Sof(H11C)=Sof(H11D)=Sof(C9)=Sof(H9A)=Sof(H9B)=
 FVAR(1)
 Fixed Sof: C39(0.5) H39A(0.5) H39B(0.5) C41(0.5) H41A(0.5) H41B(0.5)
 H41C(0.5) C40(0.5) H40A(0.5) H40B(0.5) C38(0.5) H38A(0.5) H38B(0.5) H38C(0.5)
 O5(0.5)
5.a Ternary CH refined with riding coordinates:
 C13(H13), C19(H19), C1(H1), C7(H7), C1A(H1A), C7A(H7A)
5.b Secondary CH2 refined with riding coordinates:
 C31(H31A,H31B), C32(H32A,H32B), C18(H18A,H18B), C28(H28A,H28B), C14(H14A,
 H14B), C25(H25A,H25B), C33(H33A,H33B), C30(H30A,H30B), C29(H29A,H29B),
 C26(H26A,H26B), C27(H27A,H27B), C24(H24A,H24B), C15(H15A,H15B), C17(H17A,H17B),
  C16(H16A,H16B), C22(H22A,H22B), C23(H23A,H23B), C20(H20A,H20B), C21(H21A,
 H21B), C35(H35A,H35B), C36(H36A,H36B), C2(H2A,H2B), C8(H8A,H8B), C3(H3A,H3B),
 C6(H6A,H6B), C12(H12A,H12B), C9A(H9AA,H9AB), C4(H4A,H4B), C5(H5A,H5B),
 C12A(H12C,H12D), C6A(H6AA,H6AB), C5A(H5AA,H5AB), C2A(H2AA,H2AB), C3A(H3AA,
 H3AB), C4A(H4AA,H4AB), C10(H10A,H10B), C11A(H11A,H11B), C11(H11C,H11D), C9(H9A,
 H9B), C10A(H10C,H10D), C8A(H8AA,H8AB), C39(H39A,H39B), C40(H40A,H40B)
5.c Idealised Me refined as rotating group:
 C34(H34A,H34B,H34C), C37(H37A,H37B,H37C), C41(H41A,H41B,H41C), C38(H38A,H38B,
 H38C)
;
_olex2_submission_special_instructions 'No special instructions were received'
_oxdiff_exptl_absorpt_empirical_details
;
Empirical correction (ABSPACK) includes:
- Absorption correction using spherical harmonics
- Frame scaling
;
_oxdiff_exptl_absorpt_empirical_full_max 1.481
_oxdiff_exptl_absorpt_empirical_full_min 0.730

loop_
_space_group_symop_operation_xyz
'x, y, z'
'-x, y, -z+1/2'
'x+1/2, y+1/2, z'
'-x+1/2, y+1/2, -z+1/2'
'-x, -y, -z'
'x, -y, z-1/2'
'-x+1/2, -y+1/2, -z'
'x+1/2, -y+1/2, z-1/2'

loop_
_atom_site_label
_atom_site_type_symbol
_atom_site_fract_x
_atom_site_fract_y
_atom_site_fract_z
_atom_site_U_iso_or_equiv
_atom_site_adp_type
_atom_site_occupancy
_atom_site_site_symmetry_order
_atom_site_calc_flag
_atom_site_refinement_flags_posn
_atom_site_refinement_flags_adp
_atom_site_refinement_flags_occupancy
_atom_site_disorder_assembly
_atom_site_disorder_group
Co1 Co 0.72177(2) 0.75961(2) 0.54253(2) 0.02473(8) Uani 1 1 d . U . . .
K1 K 0.500000 0.52433(3) 0.750000 0.02747(12) Uani 1 2 d S T P . .
P2 P 0.72147(2) 0.82055(3) 0.43683(3) 0.02709(11) Uani 1 1 d . U . . .
O3 O 0.58412(5) 0.44874(8) 0.81378(8) 0.0349(3) Uani 1 1 d . U . . .
O2 O 0.48842(5) 0.45547(8) 0.60262(8) 0.0335(3) Uani 1 1 d . U . . .
O1 O 0.54111(5) 0.65526(9) 0.71999(8) 0.0395(3) Uani 1 1 d . U . . .
N1 N 0.66468(6) 0.72017(9) 0.53451(9) 0.0302(3) Uani 1 1 d . U . . .
N2 N 0.62794(6) 0.69653(11) 0.52816(10) 0.0388(4) Uani 1 1 d . U . . .
N3 N 0.58267(6) 0.52114(10) 0.66987(9) 0.0342(4) Uani 1 1 d . U . . .
O4 O 0.45012(6) 0.72401(11) 0.51623(10) 0.0554(4) Uani 1 1 d . U . . .
C31 C 0.59088(7) 0.42715(13) 0.89322(11) 0.0371(5) Uani 1 1 d . U . . .
H31A H 0.600704 0.468145 0.927355 0.045 Uiso 1 1 calc R U . . .
H31B H 0.615427 0.390506 0.905594 0.045 Uiso 1 1 calc R U . . .
C13 C 0.73613(7) 0.91855(11) 0.43550(11) 0.0308(4) Uani 1 1 d . U . . .
H13 H 0.707715 0.945580 0.439729 0.037 Uiso 1 1 calc R U . . .
C32 C 0.62692(7) 0.47473(14) 0.79731(11) 0.0379(5) Uani 1 1 d . U . . .
H32A H 0.653412 0.444358 0.822293 0.046 Uiso 1 1 calc R U . . .
H32B H 0.633226 0.523521 0.816865 0.046 Uiso 1 1 calc R U . . .
C18 C 0.74964(8) 0.94326(12) 0.36081(12) 0.0383(5) Uani 1 1 d . U . . .
H18A H 0.778176 0.918274 0.355474 0.046 Uiso 1 1 calc R U . . .
H18B H 0.724270 0.931190 0.316091 0.046 Uiso 1 1 calc R U . . .
C28 C 0.45507(8) 0.39785(12) 0.59541(12) 0.0382(5) Uani 1 1 d . U . . .
H28A H 0.466969 0.361155 0.634264 0.046 Uiso 1 1 calc R U . . .
H28B H 0.450368 0.376003 0.544212 0.046 Uiso 1 1 calc R U . . .
C14 C 0.77614(7) 0.93953(11) 0.50521(12) 0.0365(4) Uani 1 1 d . U . . .
H14A H 0.768314 0.923237 0.552976 0.044 Uiso 1 1 calc R U . . .
H14B H 0.805354 0.915908 0.500991 0.044 Uiso 1 1 calc R U . . .
C19 C 0.66732(7) 0.81921(12) 0.35391(12) 0.0351(4) Uani 1 1 d . U . . .
H19 H 0.676515 0.838511 0.307815 0.042 Uiso 1 1 calc R U . . .
C25 C 0.51137(9) 0.71695(13) 0.71584(14) 0.0483(5) Uani 1 1 d . U . . .
H25A H 0.487003 0.716072 0.667625 0.058 Uiso 1 1 calc R U . . .
H25B H 0.530080 0.760467 0.716437 0.058 Uiso 1 1 calc R U . . .
C33 C 0.62103(7) 0.47348(14) 0.71027(12) 0.0389(5) Uani 1 1 d . U . . .
H33A H 0.650605 0.488262 0.697954 0.047 Uiso 1 1 calc R U . . .
H33B H 0.614244 0.424531 0.691530 0.047 Uiso 1 1 calc R U . . .
C30 C 0.56408(7) 0.49532(14) 0.58944(11) 0.0406(5) Uani 1 1 d . U . . .
H30A H 0.590580 0.482040 0.567265 0.049 Uiso 1 1 calc R U . . .
H30B H 0.547102 0.534390 0.558337 0.049 Uiso 1 1 calc R U . . .
C29 C 0.53148(7) 0.43197(14) 0.58462(12) 0.0403(5) Uani 1 1 d . U . . .
H29A H 0.524902 0.411606 0.532546 0.048 Uiso 1 1 calc R U . . .
H29B H 0.546304 0.395039 0.621250 0.048 Uiso 1 1 calc R U . . .
C26 C 0.56296(8) 0.65184(14) 0.65531(13) 0.0446(5) Uani 1 1 d . U . . .
H26A H 0.576978 0.698177 0.648312 0.053 Uiso 1 1 calc R U . . .
H26B H 0.539213 0.640693 0.608122 0.053 Uiso 1 1 calc R U . . .
C27 C 0.60060(7) 0.59483(13) 0.66984(13) 0.0426(5) Uani 1 1 d . U . . .
H27A H 0.618710 0.598607 0.630122 0.051 Uiso 1 1 calc R U . . .
H27B H 0.622204 0.604121 0.719836 0.051 Uiso 1 1 calc R U . . .
C24 C 0.64932(7) 0.74270(12) 0.33494(12) 0.0374(5) Uani 1 1 d . U . . .
H24A H 0.639956 0.722430 0.379813 0.045 Uiso 1 1 calc R U . . .
H24B H 0.674906 0.713317 0.324560 0.045 Uiso 1 1 calc R U . . .
C15 C 0.78353(8) 1.02065(12) 0.50864(13) 0.0409(5) Uani 1 1 d . U . . .
H15A H 0.754778 1.044270 0.515137 0.049 Uiso 1 1 calc R U . . .
H15B H 0.809026 1.032767 0.553152 0.049 Uiso 1 1 calc R U . . .
C17 C 0.75828(9) 1.02444(13) 0.36269(14) 0.0456(5) Uani 1 1 d . U . . .
H17A H 0.728729 1.049309 0.362380 0.055 Uiso 1 1 calc R U . . .
H17B H 0.768473 1.038602 0.316203 0.055 Uiso 1 1 calc R U . . .
C16 C 0.79586(8) 1.04730(13) 0.43456(14) 0.0437(5) Uani 1 1 d . U . . .
H16A H 0.826495 1.027954 0.431305 0.052 Uiso 1 1 calc R U . . .
H16B H 0.798272 1.099498 0.436021 0.052 Uiso 1 1 calc R U . . .
C22 C 0.56686(8) 0.78684(16) 0.27675(16) 0.0556(6) Uani 1 1 d . U . . .
H22A H 0.553718 0.766394 0.317800 0.067 Uiso 1 1 calc R U . . .
H22B H 0.541893 0.787776 0.229291 0.067 Uiso 1 1 calc R U . . .
C23 C 0.60709(8) 0.73986(16) 0.26450(14) 0.0511(6) Uani 1 1 d . U . . .
H23A H 0.617089 0.755984 0.218487 0.061 Uiso 1 1 calc R U . . .
H23B H 0.596085 0.690454 0.255789 0.061 Uiso 1 1 calc R U . . .
C20 C 0.62644(8) 0.86536(14) 0.36824(17) 0.0524(6) Uani 1 1 d . U . . .
H20A H 0.637145 0.914827 0.377839 0.063 Uiso 1 1 calc R U . . .
H20B H 0.617077 0.847953 0.414326 0.063 Uiso 1 1 calc R U . . .
C21 C 0.58346(9) 0.86327(17) 0.2986(2) 0.0674(8) Uani 1 1 d . U . . .
H21A H 0.557594 0.890452 0.311274 0.081 Uiso 1 1 calc R U . . .
H21B H 0.591782 0.886273 0.254232 0.081 Uiso 1 1 calc R U . . .
C35 C 0.40270(11) 0.6990(2) 0.5051(2) 0.0741(8) Uani 1 1 d . U . . .
H35A H 0.392332 0.678121 0.453483 0.089 Uiso 1 1 calc R U . . .
H35B H 0.381825 0.739030 0.509154 0.089 Uiso 1 1 calc R U . . .
C34 C 0.40008(13) 0.6439(2) 0.5650(2) 0.0841(11) Uani 1 1 d . U . . .
H34A H 0.408453 0.665545 0.615819 0.126 Uiso 1 1 calc R U . . .
H34B H 0.421769 0.605329 0.562221 0.126 Uiso 1 1 calc R U . . .
H34C H 0.368306 0.625172 0.555760 0.126 Uiso 1 1 calc R U . . .
C37 C 0.50727(14) 0.80063(19) 0.4814(2) 0.0823(10) Uani 1 1 d . U . . .
H37A H 0.515089 0.821301 0.532694 0.123 Uiso 1 1 calc R U . . .
H37B H 0.511083 0.836379 0.443938 0.123 Uiso 1 1 calc R U . . .
H37C H 0.528005 0.760619 0.479247 0.123 Uiso 1 1 calc R U . . .
C36 C 0.45705(13) 0.7751(2) 0.4632(2) 0.0802(9) Uani 1 1 d . U . . .
H36A H 0.436079 0.815797 0.464133 0.096 Uiso 1 1 calc R U . . .
H36B H 0.449106 0.754625 0.411185 0.096 Uiso 1 1 calc R U . . .
C2 C 0.69009(18) 0.9819(3) 0.6625(3) 0.0472(9) Uani 0.575(2) 1 d . U P A 1
H2A H 0.723152 0.995915 0.669872 0.057 Uiso 0.575(2) 1 calc R U P A 1
H2B H 0.684616 0.969312 0.713088 0.057 Uiso 0.575(2) 1 calc R U P A 1
C1 C 0.68033(14) 0.9166(2) 0.6091(2) 0.0393(7) Uani 0.575(2) 1 d . U P A 1
H1 H 0.685173 0.933525 0.558928 0.047 Uiso 0.575(2) 1 calc R U P A 1
C8 C 0.75947(19) 0.7803(3) 0.7817(3) 0.0490(9) Uani 0.575(2) 1 d . U P A 1
H8A H 0.783650 0.817538 0.788437 0.059 Uiso 0.575(2) 1 calc R U P A 1
H8B H 0.769986 0.739909 0.755017 0.059 Uiso 0.575(2) 1 calc R U P A 1
C3 C 0.6581(2) 1.0459(3) 0.6286(3) 0.0586(10) Uani 0.575(2) 1 d . U P A 1
H3A H 0.663278 1.085195 0.665989 0.070 Uiso 0.575(2) 1 calc R U P A 1
H3B H 0.666618 1.062785 0.581630 0.070 Uiso 0.575(2) 1 calc R U P A 1
C7 C 0.71365(14) 0.8090(2) 0.7333(2) 0.0376(7) Uani 0.575(2) 1 d . U P A 1
H7 H 0.705270 0.851757 0.759970 0.045 Uiso 0.575(2) 1 calc R U P A 1
C6 C 0.62806(16) 0.8961(3) 0.5933(3) 0.0554(9) Uani 0.575(2) 1 d . U P A 1
H6A H 0.620265 0.881259 0.641536 0.066 Uiso 0.575(2) 1 calc R U P A 1
H6B H 0.622010 0.855658 0.557387 0.066 Uiso 0.575(2) 1 calc R U P A 1
C12 C 0.67344(18) 0.7550(3) 0.7268(2) 0.0501(9) Uani 0.575(2) 1 d . U P A 1
H12A H 0.679990 0.712845 0.698376 0.060 Uiso 0.575(2) 1 calc R U P A 1
H12B H 0.644027 0.776388 0.697671 0.060 Uiso 0.575(2) 1 calc R U P A 1
C9A C 0.7795(3) 0.7461(4) 0.8852(4) 0.0529(11) Uani 0.425(2) 1 d . U P A 2
H9AA H 0.804043 0.713210 0.877190 0.063 Uiso 0.425(2) 1 calc R U P A 2
H9AB H 0.792147 0.773216 0.932593 0.063 Uiso 0.425(2) 1 calc R U P A 2
C1A C 0.68438(19) 0.8829(3) 0.6681(3) 0.0419(8) Uani 0.425(2) 1 d . U P A 2
H1A H 0.687277 0.886488 0.724461 0.050 Uiso 0.425(2) 1 calc R U P A 2
C4 C 0.6070(2) 1.0253(3) 0.6100(4) 0.0697(11) Uani 0.575(2) 1 d . U P A 1
H4A H 0.588254 1.065559 0.584373 0.084 Uiso 0.575(2) 1 calc R U P A 1
H4B H 0.597444 1.015784 0.658204 0.084 Uiso 0.575(2) 1 calc R U P A 1
C5 C 0.59656(19) 0.9599(3) 0.5583(4) 0.0712(11) Uani 0.575(2) 1 d . U P A 1
H5A H 0.601943 0.971285 0.507380 0.085 Uiso 0.575(2) 1 calc R U P A 1
H5B H 0.563407 0.946622 0.551568 0.085 Uiso 0.575(2) 1 calc R U P A 1
C7A C 0.7427(2) 0.7587(3) 0.7423(3) 0.0426(9) Uani 0.425(2) 1 d . U P A 2
H7A H 0.765505 0.722138 0.733884 0.051 Uiso 0.425(2) 1 calc R U P A 2
C12A C 0.6998(2) 0.7186(4) 0.7510(3) 0.0494(10) Uani 0.425(2) 1 d . U P A 2
H12C H 0.686269 0.692606 0.703321 0.059 Uiso 0.425(2) 1 calc R U P A 2
H12D H 0.676183 0.752279 0.760690 0.059 Uiso 0.425(2) 1 calc R U P A 2
P1A P 0.72951(10) 0.81719(14) 0.65136(15) 0.0322(5) Uani 0.425(2) 1 d . U P A 2
P1 P 0.72152(7) 0.83886(9) 0.63580(11) 0.0296(3) Uani 0.575(2) 1 d . U P A 1
C6A C 0.6332(2) 0.8595(4) 0.6300(4) 0.0503(11) Uani 0.425(2) 1 d . U P A 2
H6AA H 0.630213 0.852871 0.574513 0.060 Uiso 0.425(2) 1 calc R U P A 2
H6AB H 0.626863 0.813431 0.651683 0.060 Uiso 0.425(2) 1 calc R U P A 2
C5A C 0.5966(2) 0.9138(4) 0.6422(5) 0.0659(12) Uani 0.425(2) 1 d . U P A 2
H5AA H 0.565237 0.897515 0.614896 0.079 Uiso 0.425(2) 1 calc R U P A 2
H5AB H 0.597048 0.916231 0.697320 0.079 Uiso 0.425(2) 1 calc R U P A 2
C2A C 0.6931(3) 0.9571(4) 0.6383(5) 0.0515(11) Uani 0.425(2) 1 d . U P A 2
H2AA H 0.692037 0.954162 0.582990 0.062 Uiso 0.425(2) 1 calc R U P A 2
H2AB H 0.724628 0.973360 0.664753 0.062 Uiso 0.425(2) 1 calc R U P A 2
C3A C 0.6565(3) 1.0114(4) 0.6515(5) 0.0651(12) Uani 0.425(2) 1 d . U P A 2
H3AA H 0.662094 1.057295 0.628822 0.078 Uiso 0.425(2) 1 calc R U P A 2
H3AB H 0.660136 1.018469 0.707049 0.078 Uiso 0.425(2) 1 calc R U P A 2
C4A C 0.6048(3) 0.9859(5) 0.6146(6) 0.0693(12) Uani 0.425(2) 1 d . U P A 2
H4AA H 0.582399 1.019490 0.628355 0.083 Uiso 0.425(2) 1 calc R U P A 2
H4AB H 0.599686 0.985336 0.558299 0.083 Uiso 0.425(2) 1 calc R U P A 2
C10 C 0.7123(2) 0.7012(3) 0.8531(3) 0.0646(10) Uani 0.575(2) 1 d . U P A 1
H10A H 0.720127 0.658177 0.827443 0.077 Uiso 0.575(2) 1 calc R U P A 1
H10B H 0.707993 0.687330 0.904084 0.077 Uiso 0.575(2) 1 calc R U P A 1
C11A C 0.7137(3) 0.6643(4) 0.8206(4) 0.0593(12) Uani 0.425(2) 1 d . U P A 2
H11A H 0.685507 0.639388 0.827544 0.071 Uiso 0.425(2) 1 calc R U P A 2
H11B H 0.735643 0.628617 0.809135 0.071 Uiso 0.425(2) 1 calc R U P A 2
C11 C 0.6676(2) 0.7321(3) 0.8069(3) 0.0620(10) Uani 0.575(2) 1 d . U P A 1
H11C H 0.658748 0.773595 0.833881 0.074 Uiso 0.575(2) 1 calc R U P A 1
H11D H 0.642412 0.696618 0.801100 0.074 Uiso 0.575(2) 1 calc R U P A 1
C9 C 0.7532(2) 0.7554(3) 0.8628(3) 0.0617(10) Uani 0.575(2) 1 d . U P A 1
H9A H 0.782370 0.733147 0.891725 0.074 Uiso 0.575(2) 1 calc R U P A 1
H9B H 0.746591 0.796809 0.892203 0.074 Uiso 0.575(2) 1 calc R U P A 1
C10A C 0.7364(3) 0.7036(4) 0.8940(4) 0.0580(12) Uani 0.425(2) 1 d . U P A 2
H10C H 0.745877 0.669124 0.936112 0.070 Uiso 0.425(2) 1 calc R U P A 2
H10D H 0.713450 0.736258 0.907645 0.070 Uiso 0.425(2) 1 calc R U P A 2
C8A C 0.7663(2) 0.7977(4) 0.8165(4) 0.0476(10) Uani 0.425(2) 1 d . U P A 2
H8AA H 0.744805 0.834210 0.827706 0.057 Uiso 0.425(2) 1 calc R U P A 2
H8AB H 0.794687 0.821750 0.809174 0.057 Uiso 0.425(2) 1 calc R U P A 2
C39 C 0.4863(4) 0.9503(5) 0.7401(11) 0.149(3) Uani 0.5 1 d D U P B -1
H39A H 0.501483 0.981913 0.709344 0.179 Uiso 0.5 1 calc R U P B -1
H39B H 0.474934 0.980124 0.777195 0.179 Uiso 0.5 1 calc R U P B -1
C41 C 0.5969(4) 0.8740(6) 0.8755(7) 0.146(3) Uani 0.5 1 d D U P B -1
H41A H 0.608142 0.857864 0.831304 0.219 Uiso 0.5 1 calc R U P B -1
H41B H 0.584114 0.833773 0.898220 0.219 Uiso 0.5 1 calc R U P B -1
H41C H 0.622775 0.894685 0.913432 0.219 Uiso 0.5 1 calc R U P B -1
C40 C 0.5582(5) 0.9307(6) 0.8494(8) 0.136(3) Uani 0.5 1 d D U P B -1
H40A H 0.543626 0.942835 0.892089 0.164 Uiso 0.5 1 calc R U P B -1
H40B H 0.571572 0.974190 0.832767 0.164 Uiso 0.5 1 calc R U P B -1
C38 C 0.4437(5) 0.9144(7) 0.6861(9) 0.166(5) Uani 0.5 1 d D U P B -1
H38A H 0.452476 0.898627 0.639496 0.249 Uiso 0.5 1 calc R U P B -1
H38B H 0.418037 0.948307 0.672786 0.249 Uiso 0.5 1 calc R U P B -1
H38C H 0.433902 0.873612 0.711971 0.249 Uiso 0.5 1 calc R U P B -1
O5 O 0.5222(3) 0.8992(3) 0.7837(5) 0.129(2) Uani 0.5 1 d D U P B -1
H1AA H 0.7618(8) 0.8720(13) 0.6692(14) 0.044(6) Uiso 1 1 d . . . . .

loop_
_atom_site_aniso_label
_atom_site_aniso_U_11
_atom_site_aniso_U_22
_atom_site_aniso_U_33
_atom_site_aniso_U_23
_atom_site_aniso_U_13
_atom_site_aniso_U_12
Co1 0.02285(12) 0.03068(14) 0.01910(12) 0.00143(10) 0.00168(9) -0.00500(9)
K1 0.0245(3) 0.0380(3) 0.0194(2) 0.000 0.0041(2) 0.000
P2 0.0230(2) 0.0318(2) 0.0235(2) 0.00553(19) -0.00058(17) -0.00456(18)
O3 0.0305(7) 0.0536(9) 0.0213(6) 0.0085(6) 0.0073(5) 0.0102(6)
O2 0.0309(7) 0.0442(8) 0.0272(7) -0.0065(6) 0.0104(5) -0.0064(6)
O1 0.0418(8) 0.0439(8) 0.0317(7) 0.0067(6) 0.0066(6) -0.0038(7)
N1 0.0313(8) 0.0381(9) 0.0210(7) -0.0015(7) 0.0056(6) -0.0058(7)
N2 0.0346(9) 0.0531(11) 0.0302(9) -0.0068(8) 0.0104(7) -0.0152(8)
N3 0.0258(7) 0.0556(10) 0.0206(7) 0.0058(7) 0.0042(6) -0.0013(7)
O4 0.0529(10) 0.0641(11) 0.0469(9) -0.0074(8) 0.0070(8) -0.0084(9)
C31 0.0396(10) 0.0498(12) 0.0228(9) 0.0093(9) 0.0089(8) 0.0186(9)
C13 0.0263(8) 0.0322(9) 0.0322(9) 0.0055(8) 0.0033(7) -0.0018(7)
C32 0.0269(9) 0.0607(13) 0.0253(9) 0.0043(9) 0.0041(7) 0.0080(9)
C18 0.0366(10) 0.0405(11) 0.0356(10) 0.0119(9) 0.0041(8) -0.0049(9)
C28 0.0472(11) 0.0412(11) 0.0282(10) -0.0078(9) 0.0130(9) -0.0116(9)
C14 0.0357(10) 0.0369(10) 0.0345(10) 0.0055(9) 0.0029(8) -0.0069(8)
C19 0.0268(9) 0.0451(11) 0.0286(9) 0.0120(8) -0.0031(7) -0.0066(8)
C25 0.0551(13) 0.0416(12) 0.0451(13) 0.0052(10) 0.0052(11) -0.0035(11)
C33 0.0276(9) 0.0636(13) 0.0267(9) 0.0035(9) 0.0090(7) 0.0062(9)
C30 0.0308(9) 0.0717(14) 0.0207(9) 0.0025(9) 0.0087(7) -0.0025(10)
C29 0.0348(10) 0.0610(13) 0.0260(9) -0.0091(9) 0.0088(8) 0.0020(9)
C26 0.0403(11) 0.0565(13) 0.0367(11) 0.0138(10) 0.0087(9) -0.0111(10)
C27 0.0303(10) 0.0611(14) 0.0356(10) 0.0106(10) 0.0062(8) -0.0100(9)
C24 0.0298(9) 0.0516(12) 0.0274(9) -0.0004(9) -0.0006(8) -0.0079(9)
C15 0.0359(10) 0.0411(11) 0.0436(12) -0.0002(9) 0.0051(9) -0.0039(9)
C17 0.0441(11) 0.0468(12) 0.0436(12) 0.0144(10) 0.0057(10) -0.0061(10)
C16 0.0387(11) 0.0407(11) 0.0496(12) 0.0094(10) 0.0058(9) -0.0052(9)
C22 0.0333(11) 0.0743(16) 0.0511(13) 0.0105(13) -0.0066(10) -0.0127(11)
C23 0.0379(11) 0.0768(16) 0.0339(11) -0.0019(11) -0.0010(9) -0.0154(11)
C20 0.0328(11) 0.0464(12) 0.0667(15) 0.0043(11) -0.0114(10) 0.0007(10)
C21 0.0384(12) 0.0649(16) 0.0841(18) 0.0185(14) -0.0153(12) -0.0025(12)
C35 0.0536(15) 0.090(2) 0.0756(19) -0.0189(17) 0.0095(14) -0.0083(15)
C34 0.078(2) 0.114(3) 0.068(2) -0.033(2) 0.0332(17) -0.047(2)
C37 0.104(3) 0.066(2) 0.079(2) 0.0043(17) 0.024(2) -0.0239(19)
C36 0.086(2) 0.075(2) 0.0708(19) 0.0148(16) 0.0011(17) -0.0029(17)
C2 0.0524(17) 0.0388(19) 0.0472(19) -0.0131(15) 0.0049(16) 0.0018(16)
C1 0.0405(15) 0.0360(15) 0.0396(15) -0.0080(13) 0.0055(13) 0.0012(13)
C8 0.0606(19) 0.0525(19) 0.0321(19) 0.0035(17) 0.0072(18) -0.0075(17)
C3 0.0662(19) 0.0420(19) 0.064(2) -0.0067(18) 0.0073(17) 0.0093(18)
C7 0.0468(14) 0.0415(14) 0.0253(12) -0.0054(12) 0.0104(11) -0.0112(12)
C6 0.0444(16) 0.0488(18) 0.0668(19) -0.0134(16) 0.0005(16) 0.0039(16)
C12 0.063(2) 0.0550(19) 0.0341(17) -0.0047(15) 0.0144(15) -0.0195(17)
C9A 0.062(2) 0.059(2) 0.033(2) 0.004(2) 0.004(2) -0.009(2)
C1A 0.0423(16) 0.0447(16) 0.0378(16) -0.0076(15) 0.0074(14) -0.0041(15)
C4 0.067(2) 0.051(2) 0.084(2) -0.010(2) 0.003(2) 0.011(2)
C5 0.057(2) 0.059(2) 0.086(2) -0.017(2) -0.006(2) 0.0135(18)
C7A 0.0507(19) 0.0508(19) 0.0255(17) -0.0002(16) 0.0072(16) -0.0104(17)
C12A 0.064(2) 0.053(2) 0.0304(17) -0.0004(17) 0.0098(17) -0.0189(18)
P1A 0.0335(10) 0.0389(12) 0.0238(9) 0.0004(8) 0.0057(7) -0.0093(9)
P1 0.0313(7) 0.0289(8) 0.0273(8) -0.0031(5) 0.0042(5) -0.0064(6)
C6A 0.041(2) 0.055(2) 0.052(2) -0.008(2) 0.0066(19) -0.003(2)
C5A 0.052(2) 0.066(2) 0.075(2) -0.015(2) 0.005(2) 0.006(2)
C2A 0.054(2) 0.045(2) 0.053(2) -0.009(2) 0.007(2) 0.004(2)
C3A 0.068(2) 0.052(2) 0.070(2) -0.011(2) 0.004(2) 0.008(2)
C4A 0.062(2) 0.059(2) 0.079(2) -0.011(2) 0.0013(19) 0.012(2)
C10 0.088(2) 0.060(2) 0.044(2) 0.0056(18) 0.0124(18) -0.023(2)
C11A 0.080(2) 0.059(2) 0.037(2) 0.004(2) 0.011(2) -0.021(2)
C11 0.081(2) 0.065(2) 0.0428(18) -0.0049(17) 0.0189(17) -0.0312(19)
C9 0.075(2) 0.065(2) 0.0410(19) 0.0096(17) 0.0042(18) -0.010(2)
C10A 0.072(2) 0.061(2) 0.039(2) 0.010(2) 0.007(2) -0.014(2)
C8A 0.056(2) 0.052(2) 0.031(2) 0.0025(19) 0.0032(19) -0.0102(19)
C39 0.163(6) 0.092(4) 0.182(6) 0.004(5) 0.019(5) 0.024(4)
C41 0.183(8) 0.105(6) 0.146(7) 0.024(6) 0.032(7) -0.004(6)
C40 0.164(6) 0.091(4) 0.155(6) -0.003(4) 0.038(5) 0.004(4)
C38 0.180(9) 0.093(7) 0.208(10) 0.028(7) 0.010(9) 0.028(7)
O5 0.152(5) 0.073(3) 0.160(5) 0.000(3) 0.031(4) 0.016(3)

loop_
_atom_type_symbol
_atom_type_description
_atom_type_scat_dispersion_real
_atom_type_scat_dispersion_imag
_atom_type_scat_source
C C 0.0033 0.0016 'International Tables Vol C Tables 4.2.6.8 and 6.1.1.4'
H H 0.0000 0.0000 'International Tables Vol C Tables 4.2.6.8 and 6.1.1.4'
Co Co 0.3494 0.9721 'International Tables Vol C Tables 4.2.6.8 and 6.1.1.4'
K K 0.2009 0.2494 'International Tables Vol C Tables 4.2.6.8 and 6.1.1.4'
N N 0.0061 0.0033 'International Tables Vol C Tables 4.2.6.8 and 6.1.1.4'
O O 0.0106 0.0060 'International Tables Vol C Tables 4.2.6.8 and 6.1.1.4'
P P 0.1023 0.0942 'International Tables Vol C Tables 4.2.6.8 and 6.1.1.4'

loop_
_geom_angle_atom_site_label_1
_geom_angle_atom_site_label_2
_geom_angle_atom_site_label_3
_geom_angle
_geom_angle_site_symmetry_1
_geom_angle_site_symmetry_3
_geom_angle_publ_flag
P2 Co1 Co1 55.265(16) . 7_666 ?
P2 Co1 Co1 55.154(16) 7_666 7_666 ?
P2 Co1 P2 110.419(18) . 7_666 ?
P2 Co1 P1 107.02(5) . . ?
P2 Co1 P1 117.53(5) 7_666 . ?
N1 Co1 Co1 128.32(5) . 7_666 ?
N1 Co1 P2 109.03(5) . . ?
N1 Co1 P2 112.42(6) . 7_666 ?
N1 Co1 P1A 100.11(9) . . ?
N1 Co1 P1 99.70(7) . . ?
P1A Co1 P2 118.87(7) . . ?
P1 Co1 Co1 131.43(6) . 7_666 ?
O3 K1 O3 120.09(7) . 2_656 ?
O3 K1 O2 92.79(4) 2_656 2_656 ?
O3 K1 O2 92.79(4) . . ?
O3 K1 O2 60.20(4) . 2_656 ?
O3 K1 O2 60.21(4) 2_656 . ?
O3 K1 O1 136.22(4) . 2_656 ?
O3 K1 O1 136.23(4) 2_656 . ?
O3 K1 O1 98.14(4) 2_656 2_656 ?
O3 K1 O1 98.13(4) . . ?
O3 K1 N3 120.33(4) . 2_656 ?
O3 K1 N3 58.37(4) 2_656 2_656 ?
O3 K1 N3 58.37(4) . . ?
O3 K1 N3 120.33(4) 2_656 . ?
O2 K1 O2 126.68(6) 2_656 . ?
O2 K1 N3 60.38(4) 2_656 2_656 ?
O2 K1 N3 118.48(4) . 2_656 ?
O2 K1 N3 118.48(4) 2_656 . ?
O2 K1 N3 60.38(4) . . ?
O1 K1 O2 126.55(4) 2_656 . ?
O1 K1 O2 100.40(4) 2_656 2_656 ?
O1 K1 O2 126.55(4) . 2_656 ?
O1 K1 O2 100.40(4) . . ?
O1 K1 O1 60.30(7) 2_656 . ?
O1 K1 N3 61.10(5) 2_656 2_656 ?
O1 K1 N3 121.11(5) 2_656 . ?
O1 K1 N3 61.10(5) . . ?
O1 K1 N3 121.11(5) . 2_656 ?
N3 K1 N3 177.78(8) . 2_656 ?
Co1 P2 Co1 69.577(18) . 7_666 ?
C13 P2 Co1 120.06(6) . 7_666 ?
C13 P2 Co1 124.04(7) . . ?
C13 P2 C19 98.84(9) . . ?
C19 P2 Co1 119.74(6) . . ?
C19 P2 Co1 125.44(8) . 7_666 ?
C31 O3 K1 116.21(10) . . ?
C32 O3 K1 117.68(12) . . ?
C32 O3 C31 111.69(15) . . ?
C28 O2 K1 110.55(10) . . ?
C29 O2 K1 114.72(11) . . ?
C29 O2 C28 111.12(16) . . ?
C25 O1 K1 115.29(13) . . ?
C25 O1 C26 111.68(17) . . ?
C26 O1 K1 113.45(13) . . ?
N2 N1 Co1 178.22(18) . . ?
C33 N3 K1 111.88(11) . . ?
C33 N3 C30 109.69(18) . . ?
C30 N3 K1 107.61(11) . . ?
C27 N3 K1 107.39(12) . . ?
C27 N3 C33 109.57(17) . . ?
C27 N3 C30 110.67(17) . . ?
C36 O4 C35 114.8(3) . . ?
O3 C31 H31A 110.1 . . ?
O3 C31 H31B 110.1 . . ?
O3 C31 C28 108.15(17) . 2_656 ?
H31A C31 H31B 108.4 . . ?
C28 C31 H31A 110.1 2_656 . ?
C28 C31 H31B 110.1 2_656 . ?
P2 C13 H13 107.4 . . ?
C18 C13 P2 114.00(15) . . ?
C18 C13 H13 107.4 . . ?
C18 C13 C14 108.61(16) . . ?
C14 C13 P2 111.64(13) . . ?
C14 C13 H13 107.4 . . ?
O3 C32 H32A 110.1 . . ?
O3 C32 H32B 110.1 . . ?
O3 C32 C33 107.84(16) . . ?
H32A C32 H32B 108.5 . . ?
C33 C32 H32A 110.1 . . ?
C33 C32 H32B 110.1 . . ?
C13 C18 H18A 109.5 . . ?
C13 C18 H18B 109.5 . . ?
H18A C18 H18B 108.1 . . ?
C17 C18 C13 110.51(19) . . ?
C17 C18 H18A 109.5 . . ?
C17 C18 H18B 109.5 . . ?
O2 C28 C31 108.73(17) . 2_656 ?
O2 C28 H28A 109.9 . . ?
O2 C28 H28B 109.9 . . ?
C31 C28 H28A 109.9 2_656 . ?
C31 C28 H28B 109.9 2_656 . ?
H28A C28 H28B 108.3 . . ?
C13 C14 H14A 109.5 . . ?
C13 C14 H14B 109.5 . . ?
H14A C14 H14B 108.0 . . ?
C15 C14 C13 110.92(17) . . ?
C15 C14 H14A 109.5 . . ?
C15 C14 H14B 109.5 . . ?
P2 C19 H19 107.6 . . ?
C24 C19 P2 111.36(14) . . ?
C24 C19 H19 107.6 . . ?
C24 C19 C20 108.67(17) . . ?
C20 C19 P2 113.66(16) . . ?
C20 C19 H19 107.6 . . ?
O1 C25 C25 109.36(16) . 2_656 ?
O1 C25 H25A 109.8 . . ?
O1 C25 H25B 109.8 . . ?
C25 C25 H25A 109.8 2_656 . ?
C25 C25 H25B 109.8 2_656 . ?
H25A C25 H25B 108.3 . . ?
N3 C33 C32 112.31(17) . . ?
N3 C33 H33A 109.1 . . ?
N3 C33 H33B 109.1 . . ?
C32 C33 H33A 109.1 . . ?
C32 C33 H33B 109.1 . . ?
H33A C33 H33B 107.9 . . ?
N3 C30 H30A 108.9 . . ?
N3 C30 H30B 108.9 . . ?
N3 C30 C29 113.15(17) . . ?
H30A C30 H30B 107.8 . . ?
C29 C30 H30A 108.9 . . ?
C29 C30 H30B 108.9 . . ?
O2 C29 C30 108.65(19) . . ?
O2 C29 H29A 110.0 . . ?
O2 C29 H29B 110.0 . . ?
C30 C29 H29A 110.0 . . ?
C30 C29 H29B 110.0 . . ?
H29A C29 H29B 108.3 . . ?
O1 C26 H26A 109.8 . . ?
O1 C26 H26B 109.8 . . ?
O1 C26 C27 109.54(18) . . ?
H26A C26 H26B 108.2 . . ?
C27 C26 H26A 109.8 . . ?
C27 C26 H26B 109.8 . . ?
N3 C27 C26 114.59(17) . . ?
N3 C27 H27A 108.6 . . ?
N3 C27 H27B 108.6 . . ?
C26 C27 H27A 108.6 . . ?
C26 C27 H27B 108.6 . . ?
H27A C27 H27B 107.6 . . ?
C19 C24 H24A 109.1 . . ?
C19 C24 H24B 109.1 . . ?
C19 C24 C23 112.28(19) . . ?
H24A C24 H24B 107.9 . . ?
C23 C24 H24A 109.1 . . ?
C23 C24 H24B 109.1 . . ?
C14 C15 H15A 109.6 . . ?
C14 C15 H15B 109.6 . . ?
H15A C15 H15B 108.1 . . ?
C16 C15 C14 110.36(19) . . ?
C16 C15 H15A 109.6 . . ?
C16 C15 H15B 109.6 . . ?
C18 C17 H17A 109.2 . . ?
C18 C17 H17B 109.2 . . ?
C18 C17 C16 111.96(19) . . ?
H17A C17 H17B 107.9 . . ?
C16 C17 H17A 109.2 . . ?
C16 C17 H17B 109.2 . . ?
C15 C16 C17 111.15(18) . . ?
C15 C16 H16A 109.4 . . ?
C15 C16 H16B 109.4 . . ?
C17 C16 H16A 109.4 . . ?
C17 C16 H16B 109.4 . . ?
H16A C16 H16B 108.0 . . ?
H22A C22 H22B 108.0 . . ?
C23 C22 H22A 109.3 . . ?
C23 C22 H22B 109.3 . . ?
C23 C22 C21 111.5(2) . . ?
C21 C22 H22A 109.3 . . ?
C21 C22 H22B 109.3 . . ?
C24 C23 H23A 109.4 . . ?
C24 C23 H23B 109.4 . . ?
C22 C23 C24 111.2(2) . . ?
C22 C23 H23A 109.4 . . ?
C22 C23 H23B 109.4 . . ?
H23A C23 H23B 108.0 . . ?
C19 C20 H20A 109.3 . . ?
C19 C20 H20B 109.3 . . ?
C19 C20 C21 111.6(2) . . ?
H20A C20 H20B 108.0 . . ?
C21 C20 H20A 109.3 . . ?
C21 C20 H20B 109.3 . . ?
C22 C21 C20 112.2(2) . . ?
C22 C21 H21A 109.2 . . ?
C22 C21 H21B 109.2 . . ?
C20 C21 H21A 109.2 . . ?
C20 C21 H21B 109.2 . . ?
H21A C21 H21B 107.9 . . ?
O4 C35 H35A 109.8 . . ?
O4 C35 H35B 109.8 . . ?
O4 C35 C34 109.6(3) . . ?
H35A C35 H35B 108.2 . . ?
C34 C35 H35A 109.8 . . ?
C34 C35 H35B 109.8 . . ?
C35 C34 H34A 109.5 . . ?
C35 C34 H34B 109.5 . . ?
C35 C34 H34C 109.5 . . ?
H34A C34 H34B 109.5 . . ?
H34A C34 H34C 109.5 . . ?
H34B C34 H34C 109.5 . . ?
H37A C37 H37B 109.5 . . ?
H37A C37 H37C 109.5 . . ?
H37B C37 H37C 109.5 . . ?
C36 C37 H37A 109.5 . . ?
C36 C37 H37B 109.5 . . ?
C36 C37 H37C 109.5 . . ?
O4 C36 C37 111.1(3) . . ?
O4 C36 H36A 109.4 . . ?
O4 C36 H36B 109.4 . . ?
C37 C36 H36A 109.4 . . ?
C37 C36 H36B 109.4 . . ?
H36A C36 H36B 108.0 . . ?
H2A C2 H2B 108.0 . . ?
C1 C2 H2A 109.3 . . ?
C1 C2 H2B 109.3 . . ?
C1 C2 C3 111.5(4) . . ?
C3 C2 H2A 109.3 . . ?
C3 C2 H2B 109.3 . . ?
C2 C1 H1 105.0 . . ?
C2 C1 C6 110.3(4) . . ?
C2 C1 P1 116.4(3) . . ?
C6 C1 H1 105.0 . . ?
C6 C1 P1 113.9(3) . . ?
P1 C1 H1 105.0 . . ?
H8A C8 H8B 108.1 . . ?
C7 C8 H8A 109.5 . . ?
C7 C8 H8B 109.5 . . ?
C7 C8 C9 110.7(4) . . ?
C9 C8 H8A 109.5 . . ?
C9 C8 H8B 109.5 . . ?
C2 C3 H3A 109.3 . . ?
C2 C3 H3B 109.3 . . ?
H3A C3 H3B 108.0 . . ?
C4 C3 C2 111.4(5) . . ?
C4 C3 H3A 109.3 . . ?
C4 C3 H3B 109.3 . . ?
C8 C7 H7 107.4 . . ?
C8 C7 C12 111.7(4) . . ?
C8 C7 P1 110.4(3) . . ?
C12 C7 H7 107.4 . . ?
C12 C7 P1 112.3(3) . . ?
P1 C7 H7 107.4 . . ?
C1 C6 H6A 109.5 . . ?
C1 C6 H6B 109.5 . . ?
C1 C6 C5 110.7(4) . . ?
H6A C6 H6B 108.1 . . ?
C5 C6 H6A 109.5 . . ?
C5 C6 H6B 109.5 . . ?
C7 C12 H12A 109.4 . . ?
C7 C12 H12B 109.4 . . ?
C7 C12 C11 111.2(4) . . ?
H12A C12 H12B 108.0 . . ?
C11 C12 H12A 109.4 . . ?
C11 C12 H12B 109.4 . . ?
H9AA C9A H9AB 108.1 . . ?
C10A C9A H9AA 109.6 . . ?
C10A C9A H9AB 109.6 . . ?
C10A C9A C8A 110.3(6) . . ?
C8A C9A H9AA 109.6 . . ?
C8A C9A H9AB 109.6 . . ?
P1A C1A H1A 108.0 . . ?
C6A C1A H1A 108.0 . . ?
C6A C1A P1A 112.7(4) . . ?
C2A C1A H1A 108.0 . . ?
C2A C1A P1A 111.0(4) . . ?
C2A C1A C6A 109.0(5) . . ?
C3 C4 H4A 109.0 . . ?
C3 C4 H4B 109.0 . . ?
C3 C4 C5 113.0(5) . . ?
H4A C4 H4B 107.8 . . ?
C5 C4 H4A 109.0 . . ?
C5 C4 H4B 109.0 . . ?
C6 C5 H5A 109.4 . . ?
C6 C5 H5B 109.4 . . ?
C4 C5 C6 111.2(5) . . ?
C4 C5 H5A 109.4 . . ?
C4 C5 H5B 109.4 . . ?
H5A C5 H5B 108.0 . . ?
C12A C7A H7A 106.1 . . ?
C12A C7A P1A 111.4(4) . . ?
C12A C7A C8A 111.6(5) . . ?
P1A C7A H7A 106.1 . . ?
C8A C7A H7A 106.1 . . ?
C8A C7A P1A 114.8(4) . . ?
C7A C12A H12C 109.7 . . ?
C7A C12A H12D 109.7 . . ?
C7A C12A C11A 109.6(5) . . ?
H12C C12A H12D 108.2 . . ?
C11A C12A H12C 109.7 . . ?
C11A C12A H12D 109.7 . . ?
Co1 P1A H1AA 119.7(10) . . ?
C1A P1A Co1 122.2(2) . . ?
C1A P1A C7A 104.5(3) . . ?
C1A P1A H1AA 86.8(10) . . ?
C7A P1A Co1 115.2(2) . . ?
C7A P1A H1AA 103.8(10) . . ?
Co1 P1 H1AA 118.9(10) . . ?
C1 P1 Co1 116.14(15) . . ?
C1 P1 C7 104.7(2) . . ?
C1 P1 H1AA 101.5(10) . . ?
C7 P1 Co1 120.72(15) . . ?
C7 P1 H1AA 90.7(10) . . ?
C1A C6A H6AA 109.1 . . ?
C1A C6A H6AB 109.1 . . ?
H6AA C6A H6AB 107.8 . . ?
C5A C6A C1A 112.6(5) . . ?
C5A C6A H6AA 109.1 . . ?
C5A C6A H6AB 109.1 . . ?
C6A C5A H5AA 109.0 . . ?
C6A C5A H5AB 109.0 . . ?
H5AA C5A H5AB 107.8 . . ?
C4A C5A C6A 112.8(7) . . ?
C4A C5A H5AA 109.0 . . ?
C4A C5A H5AB 109.0 . . ?
C1A C2A H2AA 109.3 . . ?
C1A C2A H2AB 109.3 . . ?
C1A C2A C3A 111.7(6) . . ?
H2AA C2A H2AB 107.9 . . ?
C3A C2A H2AA 109.3 . . ?
C3A C2A H2AB 109.3 . . ?
C2A C3A H3AA 109.3 . . ?
C2A C3A H3AB 109.3 . . ?
C2A C3A C4A 111.8(6) . . ?
H3AA C3A H3AB 107.9 . . ?
C4A C3A H3AA 109.3 . . ?
C4A C3A H3AB 109.3 . . ?
C5A C4A C3A 110.7(7) . . ?
C5A C4A H4AA 109.5 . . ?
C5A C4A H4AB 109.5 . . ?
C3A C4A H4AA 109.5 . . ?
C3A C4A H4AB 109.5 . . ?
H4AA C4A H4AB 108.1 . . ?
H10A C10 H10B 108.0 . . ?
C11 C10 H10A 109.4 . . ?
C11 C10 H10B 109.4 . . ?
C11 C10 C9 111.2(5) . . ?
C9 C10 H10A 109.4 . . ?
C9 C10 H10B 109.4 . . ?
C12A C11A H11A 109.6 . . ?
C12A C11A H11B 109.6 . . ?
H11A C11A H11B 108.1 . . ?
C10A C11A C12A 110.2(6) . . ?
C10A C11A H11A 109.6 . . ?
C10A C11A H11B 109.6 . . ?
C12 C11 H11C 109.5 . . ?
C12 C11 H11D 109.5 . . ?
C10 C11 C12 110.5(5) . . ?
C10 C11 H11C 109.5 . . ?
C10 C11 H11D 109.5 . . ?
H11C C11 H11D 108.1 . . ?
C8 C9 H9A 109.6 . . ?
C8 C9 H9B 109.6 . . ?
C10 C9 C8 110.2(4) . . ?
C10 C9 H9A 109.6 . . ?
C10 C9 H9B 109.6 . . ?
H9A C9 H9B 108.1 . . ?
C9A C10A H10C 109.3 . . ?
C9A C10A H10D 109.3 . . ?
C11A C10A C9A 111.8(6) . . ?
C11A C10A H10C 109.3 . . ?
C11A C10A H10D 109.3 . . ?
H10C C10A H10D 107.9 . . ?
C9A C8A H8AA 109.3 . . ?
C9A C8A H8AB 109.3 . . ?
C7A C8A C9A 111.7(5) . . ?
C7A C8A H8AA 109.3 . . ?
C7A C8A H8AB 109.3 . . ?
H8AA C8A H8AB 107.9 . . ?
H39A C39 H39B 107.6 . . ?
C38 C39 H39A 108.7 . . ?
C38 C39 H39B 108.7 . . ?
O5 C39 H39A 108.7 . . ?
O5 C39 H39B 108.7 . . ?
O5 C39 C38 114.3(9) . . ?
H41A C41 H41B 109.5 . . ?
H41A C41 H41C 109.5 . . ?
H41B C41 H41C 109.5 . . ?
C40 C41 H41A 109.5 . . ?
C40 C41 H41B 109.5 . . ?
C40 C41 H41C 109.5 . . ?
C41 C40 H40A 110.3 . . ?
C41 C40 H40B 110.3 . . ?
H40A C40 H40B 108.5 . . ?
O5 C40 C41 107.2(9) . . ?
O5 C40 H40A 110.3 . . ?
O5 C40 H40B 110.3 . . ?
C39 C38 H38A 109.5 . . ?
C39 C38 H38B 109.5 . . ?
C39 C38 H38C 109.5 . . ?
H38A C38 H38B 109.5 . . ?
H38A C38 H38C 109.5 . . ?
H38B C38 H38C 109.5 . . ?
C39 O5 C40 115.6(7) . . ?

loop_
_geom_bond_atom_site_label_1
_geom_bond_atom_site_label_2
_geom_bond_distance
_geom_bond_site_symmetry_2
_geom_bond_publ_flag
Co1 Co1 2.4871(5) 7_666 ?
Co1 P2 2.1811(6) 7_666 ?
Co1 P2 2.1781(5) . ?
Co1 N1 1.7813(16) . ?
Co1 P1A 2.162(3) . ?
Co1 P1 2.2066(19) . ?
K1 O3 2.8060(14) . ?
K1 O3 2.8061(14) 2_656 ?
K1 O2 2.8448(13) . ?
K1 O2 2.8448(13) 2_656 ?
K1 O1 2.8068(16) 2_656 ?
K1 O1 2.8068(16) . ?
K1 N3 3.0485(16) . ?
K1 N3 3.0486(16) 2_656 ?
P2 C13 1.867(2) . ?
P2 C19 1.8777(19) . ?
O3 C31 1.426(2) . ?
O3 C32 1.420(2) . ?
O2 C28 1.425(2) . ?
O2 C29 1.423(2) . ?
O1 C25 1.423(3) . ?
O1 C26 1.428(3) . ?
N1 N2 1.131(2) . ?
N3 C33 1.467(3) . ?
N3 C30 1.475(3) . ?
N3 C27 1.461(3) . ?
O4 C35 1.418(3) . ?
O4 C36 1.379(4) . ?
C31 H31A 0.9700 . ?
C31 H31B 0.9700 . ?
C31 C28 1.492(3) 2_656 ?
C13 H13 0.9800 . ?
C13 C18 1.529(3) . ?
C13 C14 1.530(3) . ?
C32 H32A 0.9700 . ?
C32 H32B 0.9700 . ?
C32 C33 1.505(3) . ?
C18 H18A 0.9700 . ?
C18 H18B 0.9700 . ?
C18 C17 1.525(3) . ?
C28 H28A 0.9700 . ?
C28 H28B 0.9700 . ?
C14 H14A 0.9700 . ?
C14 H14B 0.9700 . ?
C14 C15 1.518(3) . ?
C19 H19 0.9800 . ?
C19 C24 1.521(3) . ?
C19 C20 1.527(3) . ?
C25 C25 1.501(5) 2_656 ?
C25 H25A 0.9700 . ?
C25 H25B 0.9700 . ?
C33 H33A 0.9700 . ?
C33 H33B 0.9700 . ?
C30 H30A 0.9700 . ?
C30 H30B 0.9700 . ?
C30 C29 1.496(3) . ?
C29 H29A 0.9700 . ?
C29 H29B 0.9700 . ?
C26 H26A 0.9700 . ?
C26 H26B 0.9700 . ?
C26 C27 1.496(3) . ?
C27 H27A 0.9700 . ?
C27 H27B 0.9700 . ?
C24 H24A 0.9700 . ?
C24 H24B 0.9700 . ?
C24 C23 1.527(3) . ?
C15 H15A 0.9700 . ?
C15 H15B 0.9700 . ?
C15 C16 1.515(3) . ?
C17 H17A 0.9700 . ?
C17 H17B 0.9700 . ?
C17 C16 1.525(3) . ?
C16 H16A 0.9700 . ?
C16 H16B 0.9700 . ?
C22 H22A 0.9700 . ?
C22 H22B 0.9700 . ?
C22 C23 1.509(4) . ?
C22 C21 1.517(4) . ?
C23 H23A 0.9700 . ?
C23 H23B 0.9700 . ?
C20 H20A 0.9700 . ?
C20 H20B 0.9700 . ?
C20 C21 1.531(3) . ?
C21 H21A 0.9700 . ?
C21 H21B 0.9700 . ?
C35 H35A 0.9700 . ?
C35 H35B 0.9700 . ?
C35 C34 1.484(5) . ?
C34 H34A 0.9600 . ?
C34 H34B 0.9600 . ?
C34 H34C 0.9600 . ?
C37 H37A 0.9600 . ?
C37 H37B 0.9600 . ?
C37 H37C 0.9600 . ?
C37 C36 1.490(5) . ?
C36 H36A 0.9700 . ?
C36 H36B 0.9700 . ?
C2 H2A 0.9700 . ?
C2 H2B 0.9700 . ?
C2 C1 1.520(6) . ?
C2 C3 1.537(7) . ?
C1 H1 0.9800 . ?
C1 C6 1.520(6) . ?
C1 P1 1.859(4) . ?
C8 H8A 0.9700 . ?
C8 H8B 0.9700 . ?
C8 C7 1.497(6) . ?
C8 C9 1.555(7) . ?
C3 H3A 0.9700 . ?
C3 H3B 0.9700 . ?
C3 C4 1.486(8) . ?
C7 H7 0.9800 . ?
C7 C12 1.519(5) . ?
C7 P1 1.870(4) . ?
C6 H6A 0.9700 . ?
C6 H6B 0.9700 . ?
C6 C5 1.532(7) . ?
C12 H12A 0.9700 . ?
C12 H12B 0.9700 . ?
C12 C11 1.522(6) . ?
C9A H9AA 0.9700 . ?
C9A H9AB 0.9700 . ?
C9A C10A 1.513(9) . ?
C9A C8A 1.522(9) . ?
C1A H1A 0.9800 . ?
C1A P1A 1.859(6) . ?
C1A C6A 1.539(8) . ?
C1A C2A 1.514(9) . ?
C4 H4A 0.9700 . ?
C4 H4B 0.9700 . ?
C4 C5 1.506(8) . ?
C5 H5A 0.9700 . ?
C5 H5B 0.9700 . ?
C7A H7A 0.9800 . ?
C7A C12A 1.484(8) . ?
C7A P1A 1.899(6) . ?
C7A C8A 1.511(8) . ?
C12A H12C 0.9700 . ?
C12A H12D 0.9700 . ?
C12A C11A 1.566(9) . ?
P1A H1AA 1.37(2) . ?
P1 H1AA 1.33(2) . ?
C6A H6AA 0.9700 . ?
C6A H6AB 0.9700 . ?
C6A C5A 1.513(9) . ?
C5A H5AA 0.9700 . ?
C5A H5AB 0.9700 . ?
C5A C4A 1.460(11) . ?
C2A H2AA 0.9700 . ?
C2A H2AB 0.9700 . ?
C2A C3A 1.518(10) . ?
C3A H3AA 0.9700 . ?
C3A H3AB 0.9700 . ?
C3A C4A 1.558(11) . ?
C4A H4AA 0.9700 . ?
C4A H4AB 0.9700 . ?
C10 H10A 0.9700 . ?
C10 H10B 0.9700 . ?
C10 C11 1.473(8) . ?
C10 C9 1.531(8) . ?
C11A H11A 0.9700 . ?
C11A H11B 0.9700 . ?
C11A C10A 1.497(9) . ?
C11 H11C 0.9700 . ?
C11 H11D 0.9700 . ?
C9 H9A 0.9700 . ?
C9 H9B 0.9700 . ?
C10A H10C 0.9700 . ?
C10A H10D 0.9700 . ?
C8A H8AA 0.9700 . ?
C8A H8AB 0.9700 . ?
C39 H39A 0.9700 . ?
C39 H39B 0.9700 . ?
C39 C38 1.522(9) . ?
C39 O5 1.483(7) . ?
C41 H41A 0.9600 . ?
C41 H41B 0.9600 . ?
C41 H41C 0.9600 . ?
C41 C40 1.527(9) . ?
C40 H40A 0.9700 . ?
C40 H40B 0.9700 . ?
C40 O5 1.485(8) . ?
C38 H38A 0.9600 . ?
C38 H38B 0.9600 . ?
C38 H38C 0.9600 . ?

loop_
_geom_torsion_atom_site_label_1
_geom_torsion_atom_site_label_2
_geom_torsion_atom_site_label_3
_geom_torsion_atom_site_label_4
_geom_torsion
_geom_torsion_site_symmetry_1
_geom_torsion_site_symmetry_2
_geom_torsion_site_symmetry_3
_geom_torsion_site_symmetry_4
_geom_torsion_publ_flag
Co1 P2 C13 C18 160.66(11) . . . . ?
Co1 P2 C13 C18 76.15(15) 7_666 . . . ?
Co1 P2 C13 C14 -47.38(16) 7_666 . . . ?
Co1 P2 C13 C14 37.13(17) . . . . ?
Co1 P2 C19 C24 -47.81(17) . . . . ?
Co1 P2 C19 C24 37.23(18) 7_666 . . . ?
Co1 P2 C19 C20 75.33(17) . . . . ?
Co1 P2 C19 C20 160.37(14) 7_666 . . . ?
K1 O3 C31 C28 43.5(2) . . . 2_656 ?
K1 O3 C32 C33 -59.7(2) . . . . ?
K1 O2 C28 C31 57.24(18) . . . 2_656 ?
K1 O2 C29 C30 -56.39(19) . . . . ?
K1 O1 C25 C25 47.4(3) . . . 2_656 ?
K1 O1 C26 C27 -58.4(2) . . . . ?
K1 N3 C33 C32 -35.4(2) . . . . ?
K1 N3 C30 C29 -44.1(2) . . . . ?
K1 N3 C27 C26 -38.7(2) . . . . ?
P2 C13 C18 C17 176.80(14) . . . . ?
P2 C13 C14 C15 -173.15(15) . . . . ?
P2 C19 C24 C23 -176.55(16) . . . . ?
P2 C19 C20 C21 179.24(18) . . . . ?
O3 C32 C33 N3 62.3(2) . . . . ?
O1 C26 C27 N3 68.0(2) . . . . ?
N3 C30 C29 O2 70.0(2) . . . . ?
C31 O3 C32 C33 162.11(18) . . . . ?
C13 P2 C19 C24 174.35(15) . . . . ?
C13 P2 C19 C20 -62.51(17) . . . . ?
C13 C18 C17 C16 55.8(3) . . . . ?
C13 C14 C15 C16 -59.2(2) . . . . ?
C32 O3 C31 C28 -177.66(18) . . . 2_656 ?
C18 C13 C14 C15 60.3(2) . . . . ?
C18 C17 C16 C15 -54.0(3) . . . . ?
C28 O2 C29 C30 177.31(16) . . . . ?
C14 C13 C18 C17 -58.0(2) . . . . ?
C14 C15 C16 C17 55.1(3) . . . . ?
C19 P2 C13 C18 -64.03(16) . . . . ?
C19 P2 C13 C14 172.44(15) . . . . ?
C19 C24 C23 C22 -56.9(3) . . . . ?
C19 C20 C21 C22 55.0(3) . . . . ?
C25 O1 C26 C27 169.25(19) . . . . ?
C33 N3 C30 C29 77.8(2) . . . . ?
C33 N3 C27 C26 -160.45(18) . . . . ?
C30 N3 C33 C32 -154.72(19) . . . . ?
C30 N3 C27 C26 78.5(2) . . . . ?
C29 O2 C28 C31 -174.18(16) . . . 2_656 ?
C26 O1 C25 C25 178.8(2) . . . 2_656 ?
C27 N3 C33 C32 83.6(2) . . . . ?
C27 N3 C30 C29 -161.15(18) . . . . ?
C24 C19 C20 C21 -56.2(3) . . . . ?
C23 C22 C21 C20 -53.0(3) . . . . ?
C20 C19 C24 C23 57.5(2) . . . . ?
C21 C22 C23 C24 53.4(3) . . . . ?
C35 O4 C36 C37 177.5(3) . . . . ?
C36 O4 C35 C34 179.4(3) . . . . ?
C2 C1 C6 C5 56.7(5) . . . . ?
C2 C1 P1 Co1 -161.9(3) . . . . ?
C2 C1 P1 C7 62.3(4) . . . . ?
C2 C3 C4 C5 -53.4(7) . . . . ?
C1 C2 C3 C4 54.2(6) . . . . ?
C1 C6 C5 C4 -55.7(7) . . . . ?
C8 C7 C12 C11 55.8(5) . . . . ?
C8 C7 P1 Co1 79.6(3) . . . . ?
C8 C7 P1 C1 -147.1(3) . . . . ?
C3 C2 C1 C6 -56.0(6) . . . . ?
C3 C2 C1 P1 172.3(4) . . . . ?
C3 C4 C5 C6 54.4(8) . . . . ?
C7 C8 C9 C10 54.4(6) . . . . ?
C7 C12 C11 C10 -57.5(6) . . . . ?
C6 C1 P1 Co1 68.1(4) . . . . ?
C6 C1 P1 C7 -67.7(4) . . . . ?
C12 C7 P1 Co1 -45.8(4) . . . . ?
C12 C7 P1 C1 87.5(4) . . . . ?
C1A C6A C5A C4A 55.9(8) . . . . ?
C1A C2A C3A C4A -55.4(9) . . . . ?
C7A C12A C11A C10A 57.2(8) . . . . ?
C12A C7A P1A Co1 -74.4(5) . . . . ?
C12A C7A P1A C1A 62.6(5) . . . . ?
C12A C7A C8A C9A 57.0(8) . . . . ?
C12A C11A C10A C9A -56.9(9) . . . . ?
P1A C1A C6A C5A -178.7(5) . . . . ?
P1A C1A C2A C3A 179.9(5) . . . . ?
P1A C7A C12A C11A 173.2(5) . . . . ?
P1A C7A C8A C9A -175.1(5) . . . . ?
P1 C1 C6 C5 -170.2(4) . . . . ?
P1 C7 C12 C11 -179.6(4) . . . . ?
C6A C1A P1A Co1 37.0(5) . . . . ?
C6A C1A P1A C7A -96.1(5) . . . . ?
C6A C1A C2A C3A 55.2(7) . . . . ?
C6A C5A C4A C3A -53.6(9) . . . . ?
C2A C1A P1A Co1 -85.6(5) . . . . ?
C2A C1A P1A C7A 141.3(5) . . . . ?
C2A C1A C6A C5A -55.0(7) . . . . ?
C2A C3A C4A C5A 53.8(10) . . . . ?
C11 C10 C9 C8 -57.1(7) . . . . ?
C9 C8 C7 C12 -54.3(5) . . . . ?
C9 C8 C7 P1 -180.0(4) . . . . ?
C9 C10 C11 C12 58.6(6) . . . . ?
C10A C9A C8A C7A -54.6(8) . . . . ?
C8A C9A C10A C11A 55.7(8) . . . . ?
C8A C7A C12A C11A -57.1(7) . . . . ?
C8A C7A P1A Co1 157.5(4) . . . . ?
C8A C7A P1A C1A -65.5(5) . . . . ?
C41 C40 O5 C39 -168.9(12) . . . . ?
C38 C39 O5 C40 -166.5(17) . . . . ?
